data_2219181
loop_
_publ_author_name
'Reisi, Reza'
'Siti Munirah, Shahirin'
'Misran, Misni'
'Lo, Kong Mun'
'Ng, Seik Weng'

_publ_section_title
Octa-<i>n</i>-butyl-1<i>{\k</i>}^2^<i>C</i>,2<i>{\k</i>}^2^<i>C</i>,3<i>{\k</i>}^2^<i>C</i>,4<i>{\k</i>}^2^<i>C</i>-tetrakis(<i>{\m</i>}-2-hydroxybenzoato)-1:2<i>{\k</i>}^2^<i>O</i>:<i>O</i>;2:3\k^2^<i>O</i>:<i>O</i>';3:4<i>{\k</i>}^2^<i>O</i>:<i>O</i>;1:4<i>{\k</i>}^2^<i>O</i>:<i>O</i>'-di-<i>{\m</i>}~3~-oxido-1:2:3<i>{\k</i>}^3^<i>O</i>:<i>O</i>:<i>O</i>;1:3:4<i>{\k</i>}^3^<i>O</i>:<i>O</i>:<i>O</i>-tetratin(IV)
_journal_coeditor_code TK2287
_journal_issue 8
_journal_name_full 'Acta Crystallographica Section E'
_journal_page_first m1103
_journal_paper_doi 10.1107/S1600536808023787
_journal_volume 64
_journal_year 2008
_chemical_formula_iupac '[Sn4 (C4 H9)8 (C7 H5 O3)4 O2]'
_chemical_formula_moiety 'C60 H92 O14 Sn4'
_chemical_formula_sum 'C60 H92 O14 Sn4'
_chemical_formula_weight 1512.10
_chemical_name_systematic
;
Octa-<i>n</i>-butyl-\
1\k^2^<i>C</i>,2\k^2^<i>C</i>,3\k^2^<i>C</i>,4\k^2^<i>C</i>-
tetrakis(-\m-2-hydroxybenzoato)-1:2\k^2^<i>O</i>:<i>O</i>;2:3\k^2^<i>O</i>:
<i>O</i>';3:4\k^2^<i>O</i>:<i>O</i>;1:4\k^2^<i>O</i>:<i>O</i>'-di-
\m~3~-oxido-1:2:3\k^3^<i>O</i>:<i>O</i>:<i>O</i>;
1:3:4<i>k</i>^3^<i>O</i>:<i>O</i>:<i>O</i>-tetratin(IV)
;
_space_group_IT_number 2
_symmetry_cell_setting triclinic
_symmetry_space_group_name_Hall '-P 1'
_symmetry_space_group_name_H-M 'P -1'
_atom_sites_solution_hydrogens geom
_atom_sites_solution_primary direct
_atom_sites_solution_secondary difmap
_audit_creation_method SHELXL-97
_cell_angle_alpha 106.3000(10)
_cell_angle_beta 92.5320(10)
_cell_angle_gamma 115.2040(10)
_cell_formula_units_Z 1
_cell_length_a 11.4549(2)
_cell_length_b 12.1610(2)
_cell_length_c 13.4436(2)
_cell_measurement_reflns_used 8563
_cell_measurement_temperature 100(2)
_cell_measurement_theta_max 30.4
_cell_measurement_theta_min 2.1
_cell_volume 1597.18(5)
_computing_cell_refinement 'SAINT (Bruker, 2007)'
_computing_data_collection 'APEX2 (Bruker, 2007)'
_computing_data_reduction 'SAINT (Bruker, 2007)'
_computing_molecular_graphics 'X-Seed (Barbour, 2001)'
_computing_publication_material 'publCIF (Westrip, 2008)'
_computing_structure_refinement 'SHELXL97 (Sheldrick, 2008)'
_computing_structure_solution 'SHELXS97 (Sheldrick, 2008)'
_diffrn_ambient_temperature 100(2)
_diffrn_measured_fraction_theta_full 0.983
_diffrn_measured_fraction_theta_max 0.983
_diffrn_measurement_device_type 'Bruker SMART APEX diffractometer'
_diffrn_measurement_method '\w scans'
_diffrn_radiation_monochromator graphite
_diffrn_radiation_source 'fine-focus sealed tube'
_diffrn_radiation_type MoK\a
_diffrn_radiation_wavelength 0.71073
_diffrn_reflns_av_R_equivalents 0.008
_diffrn_reflns_av_sigmaI/netI 0.016
_diffrn_reflns_limit_h_max 14
_diffrn_reflns_limit_h_min -7
_diffrn_reflns_limit_k_max 15
_diffrn_reflns_limit_k_min -15
_diffrn_reflns_limit_l_max 17
_diffrn_reflns_limit_l_min -17
_diffrn_reflns_number 9253
_diffrn_reflns_theta_full 27.5
_diffrn_reflns_theta_max 27.5
_diffrn_reflns_theta_min 1.6
_diffrn_standards_decay_% 0
_diffrn_standards_interval_count 0
_diffrn_standards_interval_time 0
_diffrn_standards_number 0
_exptl_absorpt_coefficient_mu 1.605
_exptl_absorpt_correction_T_max 0.761
_exptl_absorpt_correction_T_min 0.581
_exptl_absorpt_correction_type multi-scan
_exptl_absorpt_process_details '(SADABS; Sheldrick, 1996)'
_exptl_crystal_colour Colorless
_exptl_crystal_density_diffrn 1.572
_exptl_crystal_density_method 'not measured'
_exptl_crystal_description Block
_exptl_crystal_F_000 764
_exptl_crystal_size_max 0.38
_exptl_crystal_size_mid 0.30
_exptl_crystal_size_min 0.18
_refine_diff_density_max 0.91
_refine_diff_density_min -0.86
_refine_ls_extinction_method none
_refine_ls_goodness_of_fit_ref 1.17
_refine_ls_hydrogen_treatment constr
_refine_ls_matrix_type full
_refine_ls_number_parameters 352
_refine_ls_number_reflns 7210
_refine_ls_number_restraints 0
_refine_ls_restrained_S_all 1.17
_refine_ls_R_factor_all 0.022
_refine_ls_R_factor_gt 0.018
_refine_ls_shift/su_max 0.001
_refine_ls_shift/su_mean <0.001
_refine_ls_structure_factor_coef Fsqd
_refine_ls_weighting_details 'calc w=1/[\s^2^(Fo^2^)+(0.0396P)^2^+0.6175P] where P=(Fo^2^+2Fc^2^)/3'
_refine_ls_weighting_scheme calc
_refine_ls_wR_factor_gt 0.053
_refine_ls_wR_factor_ref 0.067
_reflns_number_gt 6583
_reflns_number_total 7210
_reflns_threshold_expression I>2\s(I)
_cod_data_source_file tk2287.cif
_cod_data_source_block I
_cod_depositor_comments
;
The following automatic conversions were performed:
'_symmetry_cell_setting' value 'Triclinic' changed to 'triclinic'
according to '/home/saulius/struct/CIF-dictionaries/cif_core.dic'
dictionary named 'cif_core.dic' version 2.4.1 from
2010-06-29.

'_exptl_absorpt_correction_type' value 'Multi-scan' changed
to 'multi-scan' according to
'/home/saulius/struct/CIF-dictionaries/cif_core.dic' dictionary named
'cif_core.dic' version 2.4.1 from 2010-06-29.

Automatic conversion script
Id: cif_fix_enum 1527 2010-12-29 10:47:43Z saulius 

The following automatic conversions were performed:

'_symmetry_cell_setting' value 'Triclinic' changed to 'triclinic'
according to /home/saulius/struct/CIF-dictionaries/cif_core.dic
dictionary named 'cif_core.dic' version 2.4.1 from
2010-06-29.

'_exptl_absorpt_correction_type' value 'Multi-scan'
changed to 'multi-scan' according to
/home/saulius/struct/CIF-dictionaries/cif_core.dic dictionary named
'cif_core.dic' version 2.4.1 from 2010-06-29.

Automatic conversion script
Id: cif_fix_values 1715 2011-07-08 13:25:40Z adriana 
;
_cod_database_code 2219181
_cod_database_fobs_code 2219181

loop_
_symmetry_equiv_pos_as_xyz
'x, y, z'
'-x, -y, -z'

loop_
_atom_site_type_symbol
_atom_site_label
_atom_site_fract_x
_atom_site_fract_y
_atom_site_fract_z
_atom_site_U_iso_or_equiv
_atom_site_adp_type
_atom_site_calc_flag
_atom_site_refinement_flags
_atom_site_occupancy
Sn Sn1 0.474718(13) 0.580180(13) 0.753402(10) 0.01404(5) Uani d . 1
Sn Sn2 0.456706(13) 0.604166(12) 0.476911(10) 0.01191(5) Uani d . 1
O O1 0.41023(18) 0.72441(17) 0.74041(13) 0.0253(4) Uani d . 1
O O2 0.40862(16) 0.75903(15) 0.58632(12) 0.0191(3) Uani d . 1
O O3 0.37161(16) 0.95576(15) 0.57647(12) 0.0214(3) Uani d . 1
H H3 0.3993 0.9035 0.5466 0.032 Uiso calc R 1
O O4 0.54344(15) 0.43088(14) 0.72857(11) 0.0163(3) Uani d . 1
O O5 0.51748(16) 0.45675(15) 0.89385(12) 0.0201(3) Uani d . 1
O O6 0.55126(18) 0.31818(17) 0.99204(13) 0.0265(4) Uani d . 1
H H6 0.5272 0.3749 0.9937 0.040 Uiso calc R 1
O O7 0.48810(14) 0.54280(13) 0.59784(11) 0.0140(3) Uani d . 1
C C1 0.2821(2) 0.4578(2) 0.76932(18) 0.0209(4) Uani d . 1
H H1A 0.2382 0.3872 0.7011 0.025 Uiso calc R 1
H H1B 0.2912 0.4181 0.8223 0.025 Uiso calc R 1
C C2 0.1914(2) 0.5184(2) 0.80106(18) 0.0214(4) Uani d . 1
H H2A 0.1675 0.5439 0.7426 0.026 Uiso calc R 1
H H2B 0.2387 0.5972 0.8633 0.026 Uiso calc R 1
C C3 0.0665(2) 0.4265(2) 0.8274(2) 0.0274(5) Uani d . 1
H H3A 0.0195 0.3475 0.7652 0.033 Uiso calc R 1
H H3B 0.0905 0.4013 0.8860 0.033 Uiso calc R 1
C C4 -0.0249(3) 0.4862(3) 0.8588(2) 0.0366(6) Uani d . 1
H H4A -0.1034 0.4240 0.8752 0.055 Uiso calc R 1
H H4B -0.0508 0.5094 0.8003 0.055 Uiso calc R 1
H H4C 0.0206 0.5637 0.9210 0.055 Uiso calc R 1
C C5 0.6564(2) 0.7396(2) 0.84066(17) 0.0197(4) Uani d . 1
H H5A 0.7011 0.7831 0.7912 0.024 Uiso calc R 1
H H5B 0.6361 0.8013 0.8931 0.024 Uiso calc R 1
C C6 0.7543(2) 0.7138(2) 0.89931(18) 0.0228(4) Uani d . 1
H H6A 0.7175 0.6846 0.9577 0.027 Uiso calc R 1
H H6B 0.7669 0.6437 0.8504 0.027 Uiso calc R 1
C C7 0.8873(2) 0.8329(2) 0.94411(18) 0.0239(5) Uani d . 1
H H7A 0.9283 0.8563 0.8850 0.029 Uiso calc R 1
H H7B 0.8734 0.9057 0.9865 0.029 Uiso calc R 1
C C8 0.9803(3) 0.8134(3) 1.0124(2) 0.0369(6) Uani d . 1
H H8A 1.0637 0.8925 1.0386 0.055 Uiso calc R 1
H H8B 0.9960 0.7425 0.9706 0.055 Uiso calc R 1
H H8C 0.9414 0.7925 1.0722 0.055 Uiso calc R 1
C C9 0.2521(2) 0.4950(2) 0.41335(16) 0.0172(4) Uani d . 1
H H9A 0.2197 0.5510 0.3934 0.021 Uiso calc R 1
H H9B 0.2380 0.4239 0.3485 0.021 Uiso calc R 1
C C10 0.1726(2) 0.4388(2) 0.49052(17) 0.0183(4) Uani d . 1
H H10A 0.1809 0.5104 0.5527 0.022 Uiso calc R 1
H H10B 0.2104 0.3894 0.5152 0.022 Uiso calc R 1
C C11 0.0273(2) 0.3510(2) 0.44359(19) 0.0252(5) Uani d . 1
H H11A 0.0181 0.2778 0.3824 0.030 Uiso calc R 1
H H11B -0.0110 0.3995 0.4180 0.030 Uiso calc R 1
C C12 -0.0483(2) 0.2992(3) 0.5246(2) 0.0330(6) Uani d . 1
H H12A -0.1410 0.2432 0.4920 0.050 Uiso calc R 1
H H12B -0.0406 0.3714 0.5847 0.050 Uiso calc R 1
H H12C -0.0115 0.2498 0.5492 0.050 Uiso calc R 1
C C13 0.6307(2) 0.76707(19) 0.47831(16) 0.0160(4) Uani d . 1
H H13A 0.6772 0.7380 0.4247 0.019 Uiso calc R 1
H H13B 0.6055 0.8266 0.4568 0.019 Uiso calc R 1
C C14 0.7264(2) 0.8419(2) 0.58388(16) 0.0171(4) Uani d . 1
H H14A 0.6834 0.8776 0.6370 0.021 Uiso calc R 1
H H14B 0.7488 0.7824 0.6082 0.021 Uiso calc R 1
C C15 0.8518(2) 0.9512(2) 0.57547(18) 0.0231(5) Uani d . 1
H H15A 0.8287 1.0088 0.5488 0.028 Uiso calc R 1
H H15B 0.8956 0.9149 0.5237 0.028 Uiso calc R 1
C C16 0.9473(2) 1.0299(2) 0.6806(2) 0.0314(5) Uani d . 1
H H16A 1.0258 1.0991 0.6709 0.047 Uiso calc R 1
H H16B 0.9725 0.9740 0.7065 0.047 Uiso calc R 1
H H16C 0.9050 1.0674 0.7319 0.047 Uiso calc R 1
C C17 0.5490(2) 0.4027(2) 0.81372(16) 0.0154(4) Uani d . 1
C C18 0.5934(2) 0.30563(19) 0.81605(16) 0.0155(4) Uani d . 1
C C19 0.5912(2) 0.2678(2) 0.90565(17) 0.0210(4) Uani d . 1
C C20 0.6303(3) 0.1737(2) 0.9064(2) 0.0295(5) Uani d . 1
H H20 0.6281 0.1472 0.9666 0.035 Uiso calc R 1
C C21 0.6721(3) 0.1191(2) 0.8199(2) 0.0313(6) Uani d . 1
H H21 0.6990 0.0556 0.8215 0.038 Uiso calc R 1
C C22 0.6754(2) 0.1561(2) 0.73042(19) 0.0250(5) Uani d . 1
H H22 0.7044 0.1183 0.6712 0.030 Uiso calc R 1
C C23 0.6359(2) 0.2481(2) 0.72919(17) 0.0186(4) Uani d . 1
H H23 0.6375 0.2732 0.6682 0.022 Uiso calc R 1
C C24 0.39034(19) 0.78038(19) 0.68108(17) 0.0148(4) Uani d . 1
C C25 0.3413(2) 0.8755(2) 0.72378(16) 0.0167(4) Uani d . 1
C C26 0.3334(2) 0.9564(2) 0.67047(17) 0.0179(4) Uani d . 1
C C27 0.2884(2) 1.0455(2) 0.71614(18) 0.0224(4) Uani d . 1
H H27 0.2829 1.1005 0.6801 0.027 Uiso calc R 1
C C28 0.2519(2) 1.0542(2) 0.81310(19) 0.0266(5) Uani d . 1
H H28 0.2229 1.1162 0.8442 0.032 Uiso calc R 1
C C29 0.2572(3) 0.9720(2) 0.86622(19) 0.0286(5) Uani d . 1
H H29 0.2307 0.9772 0.9326 0.034 Uiso calc R 1
C C30 0.3010(2) 0.8841(2) 0.82159(19) 0.0251(5) Uani d . 1
H H30 0.3042 0.8280 0.8574 0.030 Uiso calc R 1

loop_
_atom_site_aniso_label
_atom_site_aniso_U_11
_atom_site_aniso_U_22
_atom_site_aniso_U_33
_atom_site_aniso_U_12
_atom_site_aniso_U_13
_atom_site_aniso_U_23
Sn1 0.01990(8) 0.01605(8) 0.01136(8) 0.01119(6) 0.00618(5) 0.00671(6)
Sn2 0.01459(8) 0.01233(8) 0.01148(8) 0.00713(6) 0.00409(5) 0.00591(5)
O1 0.0400(10) 0.0301(9) 0.0223(8) 0.0263(8) 0.0132(7) 0.0147(7)
O2 0.0282(8) 0.0202(7) 0.0158(7) 0.0162(7) 0.0086(6) 0.0070(6)
O3 0.0302(8) 0.0235(8) 0.0191(7) 0.0171(7) 0.0104(6) 0.0109(6)
O4 0.0236(7) 0.0180(7) 0.0122(7) 0.0122(6) 0.0061(6) 0.0073(6)
O5 0.0297(8) 0.0245(8) 0.0150(7) 0.0177(7) 0.0091(6) 0.0098(6)
O6 0.0423(10) 0.0318(9) 0.0164(8) 0.0234(8) 0.0087(7) 0.0128(7)
O7 0.0192(7) 0.0157(7) 0.0119(6) 0.0104(6) 0.0053(5) 0.0072(5)
C1 0.0233(11) 0.0226(11) 0.0223(11) 0.0123(9) 0.0092(9) 0.0114(9)
C2 0.0211(11) 0.0251(11) 0.0205(10) 0.0128(9) 0.0073(8) 0.0071(9)
C3 0.0250(12) 0.0308(12) 0.0275(12) 0.0129(10) 0.0109(9) 0.0101(10)
C4 0.0250(13) 0.0423(15) 0.0392(16) 0.0164(12) 0.0111(11) 0.0062(12)
C5 0.0256(11) 0.0177(10) 0.0160(10) 0.0100(9) 0.0049(8) 0.0056(8)
C6 0.0273(12) 0.0204(11) 0.0196(10) 0.0108(9) 0.0010(9) 0.0057(9)
C7 0.0256(11) 0.0223(11) 0.0219(11) 0.0095(9) 0.0047(9) 0.0068(9)
C8 0.0357(14) 0.0285(13) 0.0418(15) 0.0128(12) -0.0047(12) 0.0097(12)
C9 0.0166(10) 0.0213(10) 0.0147(9) 0.0089(8) 0.0035(8) 0.0071(8)
C10 0.0170(10) 0.0202(10) 0.0182(10) 0.0078(8) 0.0049(8) 0.0079(8)
C11 0.0197(11) 0.0267(12) 0.0240(11) 0.0065(9) 0.0041(9) 0.0078(9)
C12 0.0210(12) 0.0326(13) 0.0364(14) 0.0031(10) 0.0091(10) 0.0125(11)
C13 0.0202(10) 0.0154(9) 0.0148(9) 0.0084(8) 0.0065(8) 0.0075(8)
C14 0.0198(10) 0.0152(9) 0.0161(10) 0.0074(8) 0.0043(8) 0.0057(8)
C15 0.0206(11) 0.0201(11) 0.0245(11) 0.0056(9) 0.0064(9) 0.0075(9)
C16 0.0219(12) 0.0273(12) 0.0337(13) 0.0053(10) -0.0005(10) 0.0046(10)
C17 0.0143(9) 0.0159(9) 0.0153(10) 0.0051(8) 0.0029(7) 0.0071(8)
C18 0.0157(9) 0.0149(9) 0.0171(10) 0.0075(8) 0.0019(7) 0.0063(8)
C19 0.0266(11) 0.0201(10) 0.0180(10) 0.0114(9) 0.0025(8) 0.0080(9)
C20 0.0454(15) 0.0299(13) 0.0231(12) 0.0236(12) 0.0022(10) 0.0134(10)
C21 0.0398(14) 0.0286(13) 0.0336(13) 0.0237(12) -0.0009(11) 0.0101(11)
C22 0.0294(12) 0.0228(11) 0.0260(12) 0.0168(10) 0.0041(9) 0.0051(9)
C23 0.0200(10) 0.0180(10) 0.0193(10) 0.0096(9) 0.0036(8) 0.0070(8)
C24 0.0125(9) 0.0123(9) 0.0200(10) 0.0049(8) 0.0049(7) 0.0067(8)
C25 0.0185(10) 0.0172(10) 0.0159(10) 0.0096(8) 0.0044(8) 0.0050(8)
C26 0.0194(10) 0.0195(10) 0.0172(10) 0.0099(8) 0.0057(8) 0.0078(8)
C27 0.0273(12) 0.0220(11) 0.0261(11) 0.0154(10) 0.0093(9) 0.0125(9)
C28 0.0326(13) 0.0279(12) 0.0274(12) 0.0219(11) 0.0098(10) 0.0071(10)
C29 0.0425(14) 0.0348(13) 0.0210(11) 0.0258(12) 0.0156(10) 0.0124(10)
C30 0.0350(13) 0.0290(12) 0.0224(11) 0.0210(11) 0.0109(10) 0.0132(10)

loop_
_atom_type_symbol
_atom_type_description
_atom_type_scat_dispersion_real
_atom_type_scat_dispersion_imag
_atom_type_scat_source
C C 0.0033 0.0016 'International Tables Vol C Tables 4.2.6.8 and 6.1.1.4'
H H 0.0000 0.0000 'International Tables Vol C Tables 4.2.6.8 and 6.1.1.4'
O O 0.0106 0.0060 'International Tables Vol C Tables 4.2.6.8 and 6.1.1.4'
Sn Sn -0.6537 1.4246 'International Tables Vol C Tables 4.2.6.8 and 6.1.1.4'

loop_
_geom_angle_atom_site_label_1
_geom_angle_atom_site_label_2
_geom_angle_atom_site_label_3
_geom_angle_site_symmetry_1
_geom_angle_site_symmetry_3
_geom_angle
O7 Sn1 C5 . . 106.97(7)
O7 Sn1 C1 . . 110.04(7)
C1 Sn1 C5 . . 142.70(10)
O7 Sn1 O1 . . 88.26(6)
C5 Sn1 O1 . . 86.54(8)
C1 Sn1 O1 . . 90.33(8)
O7 Sn1 O4 . . 78.77(5)
C5 Sn1 O4 . . 96.61(7)
C1 Sn1 O4 . . 94.63(7)
O1 Sn1 O4 . . 167.02(6)
O7 Sn2 C13 . . 109.41(7)
O7 Sn2 C9 . . 105.66(7)
C9 Sn2 C13 . . 144.00(10)
O7 Sn2 O7 . 2_666 77.15(6)
C13 Sn2 O7 . 2_666 98.31(7)
C9 Sn2 O7 . 2_666 97.06(7)
O7 Sn2 O2 . . 92.54(5)
C13 Sn2 O2 . . 83.38(7)
C9 Sn2 O2 . . 87.28(7)
O7 Sn2 O2 2_666 . 169.55(5)
O7 Sn2 O4 . 2_666 144.40(5)
C13 Sn2 O4 . 2_666 77.34(6)
C9 Sn2 O4 . 2_666 78.99(6)
O7 Sn2 O4 2_666 2_666 67.25(5)
O2 Sn2 O4 . 2_666 123.06(5)
O7 Sn2 Sn2 . 2_666 39.68(4)
C13 Sn2 Sn2 . 2_666 107.57(6)
C9 Sn2 Sn2 . 2_666 104.41(6)
O7 Sn2 Sn2 2_666 2_666 37.46(4)
O2 Sn2 Sn2 . 2_666 132.20(4)
O4 Sn2 Sn2 2_666 2_666 104.71(3)
C24 O1 Sn1 . . 145.23(14)
C24 O2 Sn2 . . 131.75(13)
C26 O3 H3 . . 120.0
C17 O4 Sn1 . . 109.71(13)
C19 O6 H6 . . 120.0
Sn1 O7 Sn2 . . 137.90(7)
Sn1 O7 Sn2 . 2_666 119.21(6)
Sn2 O7 Sn2 . 2_666 102.85(6)
C2 C1 Sn1 . . 117.60(15)
C2 C1 H1A . . 107.9
Sn1 C1 H1A . . 107.9
C2 C1 H1B . . 107.9
Sn1 C1 H1B . . 107.9
H1A C1 H1B . . 107.2
C1 C2 C3 . . 112.06(19)
C1 C2 H2A . . 109.2
C3 C2 H2A . . 109.2
C1 C2 H2B . . 109.2
C3 C2 H2B . . 109.2
H2A C2 H2B . . 107.9
C4 C3 C2 . . 112.4(2)
C4 C3 H3A . . 109.1
C2 C3 H3A . . 109.1
C4 C3 H3B . . 109.1
C2 C3 H3B . . 109.1
H3A C3 H3B . . 107.9
C3 C4 H4A . . 109.5
C3 C4 H4B . . 109.5
H4A C4 H4B . . 109.5
C3 C4 H4C . . 109.5
H4A C4 H4C . . 109.5
H4B C4 H4C . . 109.5
C6 C5 Sn1 . . 118.38(15)
C6 C5 H5A . . 107.7
Sn1 C5 H5A . . 107.7
C6 C5 H5B . . 107.7
Sn1 C5 H5B . . 107.7
H5A C5 H5B . . 107.1
C7 C6 C5 . . 112.48(19)
C7 C6 H6A . . 109.1
C5 C6 H6A . . 109.1
C7 C6 H6B . . 109.1
C5 C6 H6B . . 109.1
H6A C6 H6B . . 107.8
C8 C7 C6 . . 113.1(2)
C8 C7 H7A . . 108.9
C6 C7 H7A . . 108.9
C8 C7 H7B . . 108.9
C6 C7 H7B . . 108.9
H7A C7 H7B . . 107.8
C7 C8 H8A . . 109.5
C7 C8 H8B . . 109.5
H8A C8 H8B . . 109.5
C7 C8 H8C . . 109.5
H8A C8 H8C . . 109.5
H8B C8 H8C . . 109.5
C10 C9 Sn2 . . 112.74(13)
C10 C9 H9A . . 109.0
Sn2 C9 H9A . . 109.0
C10 C9 H9B . . 109.0
Sn2 C9 H9B . . 109.0
H9A C9 H9B . . 107.8
C9 C10 C11 . . 113.68(18)
C9 C10 H10A . . 108.8
C11 C10 H10A . . 108.8
C9 C10 H10B . . 108.8
C11 C10 H10B . . 108.8
H10A C10 H10B . . 107.7
C10 C11 C12 . . 111.6(2)
C10 C11 H11A . . 109.3
C12 C11 H11A . . 109.3
C10 C11 H11B . . 109.3
C12 C11 H11B . . 109.3
H11A C11 H11B . . 108.0
C11 C12 H12A . . 109.5
C11 C12 H12B . . 109.5
H12A C12 H12B . . 109.5
C11 C12 H12C . . 109.5
H12A C12 H12C . . 109.5
H12B C12 H12C . . 109.5
C14 C13 Sn2 . . 115.51(13)
C14 C13 H13A . . 108.4
Sn2 C13 H13A . . 108.4
C14 C13 H13B . . 108.4
Sn2 C13 H13B . . 108.4
H13A C13 H13B . . 107.5
C15 C14 C13 . . 111.74(17)
C15 C14 H14A . . 109.3
C13 C14 H14A . . 109.3
C15 C14 H14B . . 109.3
C13 C14 H14B . . 109.3
H14A C14 H14B . . 107.9
C14 C15 C16 . . 112.79(19)
C14 C15 H15A . . 109.0
C16 C15 H15A . . 109.0
C14 C15 H15B . . 109.0
C16 C15 H15B . . 109.0
H15A C15 H15B . . 107.8
C15 C16 H16A . . 109.5
C15 C16 H16B . . 109.5
H16A C16 H16B . . 109.5
C15 C16 H16C . . 109.5
H16A C16 H16C . . 109.5
H16B C16 H16C . . 109.5
O5 C17 O4 . . 120.69(19)
O5 C17 C18 . . 119.94(18)
O4 C17 C18 . . 119.37(18)
C19 C18 C23 . . 118.82(19)
C19 C18 C17 . . 119.86(19)
C23 C18 C17 . . 121.30(19)
O6 C19 C20 . . 118.1(2)
O6 C19 C18 . . 122.4(2)
C20 C19 C18 . . 119.6(2)
C21 C20 C19 . . 120.3(2)
C21 C20 H20 . . 119.8
C19 C20 H20 . . 119.8
C20 C21 C22 . . 120.8(2)
C20 C21 H21 . . 119.6
C22 C21 H21 . . 119.6
C23 C22 C21 . . 119.0(2)
C23 C22 H22 . . 120.5
C21 C22 H22 . . 120.5
C22 C23 C18 . . 121.5(2)
C22 C23 H23 . . 119.3
C18 C23 H23 . . 119.3
O1 C24 O2 . . 123.73(19)
O1 C24 C25 . . 117.86(18)
O2 C24 C25 . . 118.40(18)
C26 C25 C30 . . 119.1(2)
C26 C25 C24 . . 122.59(19)
C30 C25 C24 . . 118.34(19)
O3 C26 C27 . . 117.32(19)
O3 C26 C25 . . 123.03(19)
C27 C26 C25 . . 119.6(2)
C28 C27 C26 . . 120.4(2)
C28 C27 H27 . . 119.8
C26 C27 H27 . . 119.8
C27 C28 C29 . . 120.4(2)
C27 C28 H28 . . 119.8
C29 C28 H28 . . 119.8
C30 C29 C28 . . 119.4(2)
C30 C29 H29 . . 120.3
C28 C29 H29 . . 120.3
C29 C30 C25 . . 121.1(2)
C29 C30 H30 . . 119.5
C25 C30 H30 . . 119.5

loop_
_geom_bond_atom_site_label_1
_geom_bond_atom_site_label_2
_geom_bond_site_symmetry_2
_geom_bond_distance
Sn1 C1 . 2.134(2)
Sn1 C5 . 2.130(2)
Sn1 O1 . 2.217(2)
Sn1 O4 . 2.2200(10)
Sn1 O7 . 2.0390(10)
Sn2 C9 . 2.127(2)
Sn2 C13 . 2.124(2)
Sn2 O2 . 2.327(2)
Sn2 O4 2_666 2.6740(10)
Sn2 O7 . 2.0460(10)
Sn2 O7 2_666 2.1480(10)
Sn2 Sn2 2_666 3.2797(3)
O1 C24 . 1.254(3)
O2 C24 . 1.272(3)
O3 C26 . 1.355(3)
O3 H3 . 0.8400
O4 C17 . 1.290(2)
O5 C17 . 1.249(3)
O6 C19 . 1.349(3)
O6 H6 . 0.8400
O7 Sn2 2_666 2.1481(14)
C1 C2 . 1.523(3)
C1 H1A . 0.9900
C1 H1B . 0.9900
C2 C3 . 1.526(3)
C2 H2A . 0.9900
C2 H2B . 0.9900
C3 C4 . 1.522(3)
C3 H3A . 0.9900
C3 H3B . 0.9900
C4 H4A . 0.9800
C4 H4B . 0.9800
C4 H4C . 0.9800
C5 C6 . 1.529(3)
C5 H5A . 0.9900
C5 H5B . 0.9900
C6 C7 . 1.526(3)
C6 H6A . 0.9900
C6 H6B . 0.9900
C7 C8 . 1.511(3)
C7 H7A . 0.9900
C7 H7B . 0.9900
C8 H8A . 0.9800
C8 H8B . 0.9800
C8 H8C . 0.9800
C9 C10 . 1.524(3)
C9 H9A . 0.9900
C9 H9B . 0.9900
C10 C11 . 1.525(3)
C10 H10A . 0.9900
C10 H10B . 0.9900
C11 C12 . 1.528(3)
C11 H11A . 0.9900
C11 H11B . 0.9900
C12 H12A . 0.9800
C12 H12B . 0.9800
C12 H12C . 0.9800
C13 C14 . 1.527(3)
C13 H13A . 0.9900
C13 H13B . 0.9900
C14 C15 . 1.522(3)
C14 H14A . 0.9900
C14 H14B . 0.9900
C15 C16 . 1.524(3)
C15 H15A . 0.9900
C15 H15B . 0.9900
C16 H16A . 0.9800
C16 H16B . 0.9800
C16 H16C . 0.9800
C17 C18 . 1.478(3)
C18 C19 . 1.403(3)
C18 C23 . 1.404(3)
C19 C20 . 1.396(3)
C20 C21 . 1.381(4)
C20 H20 . 0.9500
C21 C22 . 1.395(4)
C21 H21 . 0.9500
C22 C23 . 1.378(3)
C22 H22 . 0.9500
C23 H23 . 0.9500
C24 C25 . 1.481(3)
C25 C26 . 1.398(3)
C25 C30 . 1.403(3)
C26 C27 . 1.396(3)
C27 C28 . 1.376(3)
C27 H27 . 0.9500
C28 C29 . 1.400(3)
C28 H28 . 0.9500
C29 C30 . 1.371(3)
C29 H29 . 0.9500
C30 H30 . 0.9500

loop_
_geom_hbond_atom_site_label_D
_geom_hbond_atom_site_label_H
_geom_hbond_atom_site_label_A
_geom_hbond_distance_DH
_geom_hbond_distance_HA
_geom_hbond_distance_DA
_geom_hbond_angle_DHA
_geom_hbond_publ_flag
O3 H3 O2 0.84 2.02 2.638(2) 130.3 yes
O6 H6 O5 0.84 1.91 2.548(2) 132.1 yes

loop_
_geom_torsion_atom_site_label_1
_geom_torsion_atom_site_label_2
_geom_torsion_atom_site_label_3
_geom_torsion_atom_site_label_4
_geom_torsion_site_symmetry_1
_geom_torsion_site_symmetry_4
_geom_torsion
O7 Sn1 O1 C24 . . -4.1(3)
C5 Sn1 O1 C24 . . 103.0(3)
C1 Sn1 O1 C24 . . -114.1(3)
O4 Sn1 O1 C24 . . -1.5(5)
O7 Sn2 O2 C24 . . -9.13(19)
C13 Sn2 O2 C24 . . -118.38(19)
C9 Sn2 O2 C24 . . 96.44(19)
O7 Sn2 O2 C24 2_666 . -18.4(4)
O4 Sn2 O2 C24 2_666 . 171.42(17)
Sn2 Sn2 O2 C24 2_666 . -10.6(2)
O7 Sn1 O4 C17 . . -176.32(14)
C5 Sn1 O4 C17 . . 77.63(14)
C1 Sn1 O4 C17 . . -66.79(14)
O1 Sn1 O4 C17 . . -178.9(2)
C5 Sn1 O7 Sn2 . . -86.37(12)
C1 Sn1 O7 Sn2 . . 89.20(12)
O1 Sn1 O7 Sn2 . . -0.52(11)
O4 Sn1 O7 Sn2 . . -179.93(12)
C5 Sn1 O7 Sn2 . 2_666 96.30(9)
C1 Sn1 O7 Sn2 . 2_666 -88.14(9)
O1 Sn1 O7 Sn2 . 2_666 -177.85(8)
O4 Sn1 O7 Sn2 . 2_666 2.74(7)
C13 Sn2 O7 Sn1 . . 87.99(12)
C9 Sn2 O7 Sn1 . . -83.77(12)
O7 Sn2 O7 Sn1 2_666 . -177.61(15)
O2 Sn2 O7 Sn1 . . 4.11(11)
O4 Sn2 O7 Sn1 2_666 . -176.69(7)
Sn2 Sn2 O7 Sn1 2_666 . -177.61(15)
C13 Sn2 O7 Sn2 . 2_666 -94.40(8)
C9 Sn2 O7 Sn2 . 2_666 93.84(8)
O7 Sn2 O7 Sn2 2_666 2_666 0.0
O2 Sn2 O7 Sn2 . 2_666 -178.28(6)
O4 Sn2 O7 Sn2 2_666 2_666 0.93(12)
O7 Sn1 C1 C2 . . -106.97(16)
C5 Sn1 C1 C2 . . 66.0(2)
O1 Sn1 C1 C2 . . -18.70(17)
O4 Sn1 C1 C2 . . 173.31(16)
Sn1 C1 C2 C3 . . -170.46(16)
C1 C2 C3 C4 . . -179.8(2)
O7 Sn1 C5 C6 . . -104.35(16)
C1 Sn1 C5 C6 . . 82.5(2)
O1 Sn1 C5 C6 . . 168.54(17)
O4 Sn1 C5 C6 . . -24.11(17)
Sn1 C5 C6 C7 . . 171.31(15)
C5 C6 C7 C8 . . 173.7(2)
O7 Sn2 C9 C10 . . 20.85(16)
C13 Sn2 C9 C10 . . -145.86(15)
O7 Sn2 C9 C10 2_666 . 99.42(15)
O2 Sn2 C9 C10 . . -71.03(15)
O4 Sn2 C9 C10 2_666 . 164.52(16)
Sn2 Sn2 C9 C10 2_666 . 61.98(15)
Sn2 C9 C10 C11 . . -175.14(15)
C9 C10 C11 C12 . . -179.0(2)
O7 Sn2 C13 C14 . . -22.38(17)
C9 Sn2 C13 C14 . . 144.04(15)
O7 Sn2 C13 C14 2_666 . -101.60(15)
O2 Sn2 C13 C14 . . 67.99(15)
O4 Sn2 C13 C14 2_666 . -165.93(16)
Sn2 Sn2 C13 C14 2_666 . -64.28(15)
Sn2 C13 C14 C15 . . 176.22(14)
C13 C14 C15 C16 . . 178.31(19)
Sn1 O4 C17 O5 . . 0.3(2)
Sn1 O4 C17 C18 . . -179.56(14)
O5 C17 C18 C19 . . 4.5(3)
O4 C17 C18 C19 . . -175.62(19)
O5 C17 C18 C23 . . -176.68(19)
O4 C17 C18 C23 . . 3.2(3)
C23 C18 C19 O6 . . -179.8(2)
C17 C18 C19 O6 . . -0.9(3)
C23 C18 C19 C20 . . -0.4(3)
C17 C18 C19 C20 . . 178.5(2)
O6 C19 C20 C21 . . -180.0(2)
C18 C19 C20 C21 . . 0.6(4)
C19 C20 C21 C22 . . -0.4(4)
C20 C21 C22 C23 . . -0.1(4)
C21 C22 C23 C18 . . 0.4(4)
C19 C18 C23 C22 . . -0.1(3)
C17 C18 C23 C22 . . -178.9(2)
Sn1 O1 C24 O2 . . 0.2(4)
Sn1 O1 C24 C25 . . 179.42(19)
Sn2 O2 C24 O1 . . 8.3(3)
Sn2 O2 C24 C25 . . -170.89(14)
O1 C24 C25 C26 . . 170.7(2)
O2 C24 C25 C26 . . -10.0(3)
O1 C24 C25 C30 . . -9.4(3)
O2 C24 C25 C30 . . 169.9(2)
C30 C25 C26 O3 . . 179.1(2)
C24 C25 C26 O3 . . -1.0(3)
C30 C25 C26 C27 . . 1.3(3)
C24 C25 C26 C27 . . -178.9(2)
O3 C26 C27 C28 . . -178.0(2)
C25 C26 C27 C28 . . 0.0(3)
C26 C27 C28 C29 . . -1.2(4)
C27 C28 C29 C30 . . 1.0(4)
C28 C29 C30 C25 . . 0.3(4)
C26 C25 C30 C29 . . -1.4(4)
C24 C25 C30 C29 . . 178.7(2)
